data_7040329
loop_
_publ_author_name
'Villalba Franco, Jos\'e Manuel'
'Schnakenburg, Gregor'
'Espinosa Ferao, Arturo'
'Streubel, Rainer'

_publ_section_title
;
 Coordination chemistry of a low-coordinate non-metal element: the case of
 electrophilic terminal phosphinidene complexes.
;
_journal_issue 35
_journal_name_full 'Dalton transactions (Cambridge, England : 2003)'
_journal_page_first 13951
_journal_page_last 13956
_journal_paper_doi 10.1039/c6dt02909d
_journal_volume 45
_journal_year 2016
_chemical_formula_moiety 'C31 H29 N2 O5 P S W'
_chemical_formula_sum 'C31 H29 N2 O5 P S W'
_chemical_formula_weight 756.44
_chemical_name_systematic JMV416
_space_group_crystal_system triclinic
_space_group_IT_number 2
_space_group_name_Hall '-P 1'
_space_group_name_H-M_alt 'P -1'
_symmetry_space_group_name_Hall '-P 1'
_symmetry_space_group_name_H-M 'P -1'
_atom_sites_solution_hydrogens geom
_atom_sites_solution_primary direct
_atom_sites_solution_secondary difmap
_audit_creation_date 2014-12-01
_audit_creation_method
;
Olex2 1.2
(compiled 2014.07.22 svn.r2960 for OlexSys, GUI svn.r4862)
;
_audit_update_record
;
2015-12-03 deposited with the CCDC.
2016-08-04 downloaded from the CCDC.
;
_cell_angle_alpha 78.438(5)
_cell_angle_beta 89.320(5)
_cell_angle_gamma 73.325(4)
_cell_formula_units_Z 2
_cell_length_a 9.6390(6)
_cell_length_b 9.9715(5)
_cell_length_c 16.9758(11)
_cell_measurement_reflns_used 6527
_cell_measurement_temperature 123
_cell_measurement_theta_max 28.93
_cell_measurement_theta_min 2.61
_cell_volume 1529.49(16)
_computing_molecular_graphics 'Olex2 (Dolomanov et al., 2009)'
_computing_publication_material 'Olex2 (Dolomanov et al., 2009)'
_computing_structure_refinement 'XL (Sheldrick, 2008)'
_computing_structure_solution 'XT (Sheldrick, 2008)'
_diffrn_ambient_temperature 123(2)
_diffrn_detector 'image plate (34 cm diameter)'
_diffrn_detector_area_resol_mean 6.67
_diffrn_detector_type STOE
_diffrn_measured_fraction_theta_full 0.976
_diffrn_measured_fraction_theta_max 0.976
_diffrn_measurement_device '2-circle goniometer'
_diffrn_measurement_device_type 'STOE IPDS 2T'
_diffrn_measurement_method 'rotation method'
_diffrn_radiation_collimation '0.5 mm diameter, monocapillary'
_diffrn_radiation_monochromator 'plane graphite'
_diffrn_radiation_polarisn_norm 0
_diffrn_radiation_type MoK\a
_diffrn_radiation_wavelength 0.71073
_diffrn_reflns_av_R_equivalents 0.0652
_diffrn_reflns_av_unetI/netI 0.1334
_diffrn_reflns_limit_h_max 11
_diffrn_reflns_limit_h_min -11
_diffrn_reflns_limit_k_max 11
_diffrn_reflns_limit_k_min -11
_diffrn_reflns_limit_l_max 19
_diffrn_reflns_limit_l_min -20
_diffrn_reflns_number 10474
_diffrn_reflns_theta_full 25.25
_diffrn_reflns_theta_max 25.25
_diffrn_reflns_theta_min 2.61
_diffrn_source 'sealed X-ray tube, 12 x 0.4 mm long-fine focus'
_diffrn_source_current 40
_diffrn_source_power 2.00
_diffrn_source_voltage 50
_exptl_absorpt_coefficient_mu 3.938
_exptl_absorpt_correction_T_max 0.6566
_exptl_absorpt_correction_T_min 0.4692
_exptl_absorpt_correction_type integration
_exptl_crystal_colour 'clear colourless'
_exptl_crystal_colour_lustre clear
_exptl_crystal_colour_primary colourless
_exptl_crystal_density_diffrn 1.643
_exptl_crystal_density_method 'not measured'
_exptl_crystal_description plate
_exptl_crystal_F_000 748
_exptl_crystal_size_max 0.12
_exptl_crystal_size_mid 0.09
_exptl_crystal_size_min 0.03
_refine_diff_density_max 1.271
_refine_diff_density_min -1.043
_refine_diff_density_rms 0.163
_refine_ls_extinction_method none
_refine_ls_goodness_of_fit_ref 0.899
_refine_ls_hydrogen_treatment constr
_refine_ls_matrix_type full
_refine_ls_number_parameters 374
_refine_ls_number_reflns 5403
_refine_ls_number_restraints 0
_refine_ls_restrained_S_all 0.899
_refine_ls_R_factor_all 0.0694
_refine_ls_R_factor_gt 0.0429
_refine_ls_shift/su_max 0.000
_refine_ls_shift/su_mean 0.000
_refine_ls_structure_factor_coef Fsqd
_refine_ls_weighting_details 'calc w=1/[\s^2^(Fo^2^)+(0.0000P)^2^+0.0000P] where P=(Fo^2^+2Fc^2^)/3'
_refine_ls_weighting_scheme calc
_refine_ls_wR_factor_gt 0.0726
_refine_ls_wR_factor_ref 0.0762
_reflns_number_gt 3957
_reflns_number_total 5403
_reflns_threshold_expression >2sigma(I)
_cod_data_source_file c6dt02909d2.cif
_cod_data_source_block 3815
_cod_depositor_comments 'Adding full bibliography for 7040329--7040331.cif.'
_cod_database_code 7040329
_olex2_refinement_description
;
1. Fixed Uiso
 At 1.2 times of:
  All C(H) groups
 At 1.5 times of:
  All C(H,H,H) groups
2.a Ternary CH refined with riding coordinates:
 C2(H2), C5(H5)
2.b Aromatic/amide H refined with riding coordinates:
 C10(H10), C11(H11), C12(H12), C13(H13), C14(H14), C16(H16), C17(H17),
 C18(H18), C19(H19), C20(H20), C22(H22), C23(H23), C24(H24), C25(H25), C26(H26)
2.c Idealised Me refined as rotating group:
 C3(H3A,H3B,H3C), C4(H4A,H4B,H4C), C6(H6A,H6B,H6C), C7(H7A,H7B,H7C)
;
_olex2_submission_special_instructions 'No special instructions were received'

loop_
_space_group_symop_id
_space_group_symop_operation_xyz
1 'x, y, z'
2 '-x, -y, -z'

loop_
_atom_site_label
_atom_site_type_symbol
_atom_site_fract_x
_atom_site_fract_y
_atom_site_fract_z
_atom_site_U_iso_or_equiv
_atom_site_adp_type
_atom_site_occupancy
_atom_site_calc_flag
_atom_site_refinement_flags_posn
W W 0.56332(4) 0.84161(4) 0.17681(2) 0.01636(9) Uani 1 d .
S S 0.4565(2) 0.6621(2) 0.38352(12) 0.0207(5) Uani 1 d .
P P 0.3997(2) 0.7180(2) 0.25771(12) 0.0142(5) Uani 1 d .
O1 O 0.7728(6) 1.0054(6) 0.0844(4) 0.0357(16) Uani 1 d .
O2 O 0.6296(6) 0.6599(7) 0.0393(4) 0.0319(15) Uani 1 d .
O3 O 0.8288(6) 0.6243(7) 0.2885(4) 0.0382(18) Uani 1 d .
O4 O 0.5408(7) 1.0248(8) 0.3125(4) 0.047(2) Uani 1 d .
O5 O 0.3027(7) 1.0841(7) 0.0758(4) 0.0395(18) Uani 1 d .
N1 N 0.2473(6) 0.8209(7) 0.2924(4) 0.0183(14) Uani 1 d .
N2 N 0.1980(6) 0.8444(7) 0.4265(4) 0.0199(15) Uani 1 d .
C1 C 0.2750(8) 0.7920(8) 0.3751(5) 0.0195(17) Uani 1 d .
C2 C 0.2476(8) 0.7953(9) 0.5121(5) 0.026(2) Uani 1 d .
H2 H 0.3514 0.7361 0.5167 0.031 Uiso 1 calc R
C3 C 0.1549(10) 0.7065(11) 0.5539(5) 0.043(3) Uani 1 d .
H3A H 0.0535 0.7651 0.5498 0.064 Uiso 1 calc GR
H3B H 0.1874 0.6718 0.6108 0.064 Uiso 1 calc GR
H3C H 0.1637 0.6247 0.5284 0.064 Uiso 1 calc GR
C4 C 0.2330(9) 0.9278(10) 0.5477(5) 0.035(2) Uani 1 d .
H4A H 0.3025 0.9772 0.5236 0.052 Uiso 1 calc GR
H4B H 0.2529 0.8988 0.6061 0.052 Uiso 1 calc GR
H4C H 0.1343 0.9924 0.5362 0.052 Uiso 1 calc GR
C5 C 0.1309(7) 0.9470(8) 0.2480(5) 0.0177(17) Uani 1 d .
H5 H 0.1458 0.9522 0.1892 0.021 Uiso 1 calc R
C6 C -0.0177(8) 0.9255(9) 0.2638(5) 0.028(2) Uani 1 d .
H6A H -0.0212 0.8374 0.2478 0.042 Uiso 1 calc GR
H6B H -0.0923 1.0070 0.2325 0.042 Uiso 1 calc GR
H6C H -0.0352 0.9183 0.3213 0.042 Uiso 1 calc GR
C7 C 0.1403(9) 1.0858(9) 0.2666(5) 0.028(2) Uani 1 d .
H7A H 0.1056 1.0935 0.3205 0.042 Uiso 1 calc GR
H7B H 0.0801 1.1661 0.2268 0.042 Uiso 1 calc GR
H7C H 0.2412 1.0881 0.2647 0.042 Uiso 1 calc GR
C8 C 0.3502(7) 0.5538(8) 0.2336(4) 0.0159(16) Uani 1 d .
C9 C 0.3052(7) 0.4705(8) 0.3110(4) 0.0175(17) Uani 1 d .
C10 C 0.3908(7) 0.3362(8) 0.3517(5) 0.0223(19) Uani 1 d .
H10 H 0.4792 0.2911 0.3299 0.027 Uiso 1 calc R
C11 C 0.3491(9) 0.2695(10) 0.4219(5) 0.035(2) Uani 1 d .
H11 H 0.4102 0.1795 0.4491 0.042 Uiso 1 calc R
C12 C 0.2200(10) 0.3296(10) 0.4544(5) 0.037(2) Uani 1 d .
H12 H 0.1916 0.2819 0.5034 0.044 Uiso 1 calc R
C13 C 0.1324(8) 0.4616(9) 0.4139(5) 0.026(2) Uani 1 d .
H13 H 0.0426 0.5046 0.4350 0.032 Uiso 1 calc R
C14 C 0.1750(7) 0.5303(8) 0.3436(5) 0.0165(17) Uani 1 d .
H14 H 0.1140 0.6206 0.3167 0.020 Uiso 1 calc R
C15 C 0.4886(7) 0.4655(8) 0.2002(4) 0.0182(17) Uani 1 d .
C16 C 0.4856(8) 0.4166(8) 0.1298(5) 0.0206(18) Uani 1 d .
H16 H 0.3958 0.4371 0.1007 0.025 Uiso 1 calc R
C17 C 0.6120(8) 0.3380(9) 0.1009(5) 0.026(2) Uani 1 d .
H17 H 0.6082 0.3055 0.0522 0.031 Uiso 1 calc R
C18 C 0.7446(8) 0.3068(8) 0.1432(5) 0.026(2) Uani 1 d .
H18 H 0.8315 0.2529 0.1239 0.031 Uiso 1 calc R
C19 C 0.7470(8) 0.3559(8) 0.2138(5) 0.0237(19) Uani 1 d .
H19 H 0.8369 0.3360 0.2427 0.028 Uiso 1 calc R
C20 C 0.6210(8) 0.4334(8) 0.2433(5) 0.0208(18) Uani 1 d .
H20 H 0.6246 0.4646 0.2924 0.025 Uiso 1 calc R
C21 C 0.2248(7) 0.6050(8) 0.1691(4) 0.0154(16) Uani 1 d .
C22 C 0.2074(7) 0.7249(8) 0.1079(4) 0.0172(17) Uani 1 d .
H22 H 0.2730 0.7806 0.1059 0.021 Uiso 1 calc R
C23 C 0.0959(8) 0.7643(9) 0.0497(5) 0.023(2) Uani 1 d .
H23 H 0.0844 0.8484 0.0093 0.028 Uiso 1 calc R
C24 C 0.0024(8) 0.6854(9) 0.0490(5) 0.024(2) Uani 1 d .
H24 H -0.0738 0.7138 0.0087 0.029 Uiso 1 calc R
C25 C 0.0197(8) 0.5627(9) 0.1079(5) 0.027(2) Uani 1 d .
H25 H -0.0434 0.5052 0.1073 0.032 Uiso 1 calc R
C26 C 0.1286(8) 0.5237(9) 0.1676(5) 0.0233(18) Uani 1 d .
H26 H 0.1382 0.4404 0.2083 0.028 Uiso 1 calc R
C27 C 0.6967(9) 0.9449(11) 0.1184(5) 0.032(2) Uani 1 d .
C28 C 0.6006(9) 0.7213(10) 0.0900(6) 0.024(2) Uani 1 d .
C29 C 0.7344(9) 0.6966(10) 0.2476(5) 0.025(2) Uani 1 d .
C30 C 0.5457(9) 0.9603(9) 0.2633(6) 0.027(2) Uani 1 d .
C31 C 0.3930(9) 0.9945(9) 0.1122(5) 0.025(2) Uani 1 d .

loop_
_atom_site_aniso_label
_atom_site_aniso_U_11
_atom_site_aniso_U_22
_atom_site_aniso_U_33
_atom_site_aniso_U_23
_atom_site_aniso_U_13
_atom_site_aniso_U_12
W 0.01445(14) 0.01821(17) 0.01761(17) -0.00368(12) 0.00167(11) -0.00665(11)
S 0.0223(10) 0.0219(12) 0.0156(11) -0.0025(9) -0.0005(8) -0.0038(9)
P 0.0118(10) 0.0182(12) 0.0140(11) -0.0044(9) 0.0005(8) -0.0058(9)
O1 0.037(3) 0.033(4) 0.043(4) -0.004(3) 0.014(3) -0.023(3)
O2 0.040(4) 0.038(4) 0.026(4) -0.016(3) 0.010(3) -0.018(3)
O3 0.017(3) 0.046(4) 0.045(4) 0.006(3) -0.009(3) -0.009(3)
O4 0.045(4) 0.051(5) 0.053(5) -0.033(4) 0.001(3) -0.008(4)
O5 0.042(4) 0.033(4) 0.035(4) 0.013(3) -0.003(3) -0.009(3)
N1 0.017(3) 0.018(4) 0.018(4) -0.004(3) -0.002(3) -0.003(3)
N2 0.021(3) 0.025(4) 0.010(3) -0.002(3) 0.001(3) -0.003(3)
C1 0.023(4) 0.015(4) 0.021(5) -0.003(3) 0.001(3) -0.008(3)
C2 0.018(4) 0.042(5) 0.014(4) -0.006(4) 0.001(3) -0.004(4)
C3 0.046(5) 0.067(7) 0.018(5) -0.007(5) 0.005(4) -0.023(5)
C4 0.039(5) 0.044(6) 0.026(5) -0.013(4) -0.010(4) -0.016(4)
C5 0.018(4) 0.016(4) 0.015(4) 0.000(3) 0.002(3) 0.001(3)
C6 0.014(4) 0.027(5) 0.034(5) 0.005(4) -0.004(4) 0.001(4)
C7 0.026(4) 0.018(5) 0.036(6) -0.002(4) -0.005(4) -0.002(4)
C8 0.015(3) 0.013(4) 0.016(4) -0.003(3) -0.002(3) 0.002(3)
C9 0.018(4) 0.019(4) 0.015(4) -0.002(3) -0.001(3) -0.006(3)
C10 0.007(3) 0.019(5) 0.035(5) 0.001(4) 0.000(3) 0.001(3)
C11 0.026(4) 0.037(6) 0.031(5) 0.011(4) -0.004(4) -0.003(4)
C12 0.046(5) 0.039(6) 0.024(5) 0.002(4) 0.006(4) -0.016(5)
C13 0.024(4) 0.023(5) 0.029(5) -0.007(4) 0.010(4) -0.001(4)
C14 0.009(3) 0.018(4) 0.024(4) -0.003(3) -0.001(3) -0.006(3)
C15 0.019(4) 0.021(4) 0.014(4) -0.003(3) 0.002(3) -0.007(3)
C16 0.016(4) 0.024(4) 0.021(4) -0.007(3) 0.001(3) -0.001(3)
C17 0.027(4) 0.027(5) 0.025(5) -0.014(4) 0.002(4) -0.005(4)
C18 0.026(4) 0.022(5) 0.024(5) -0.004(4) 0.007(3) 0.000(3)
C19 0.017(4) 0.028(5) 0.021(5) -0.001(4) -0.006(3) -0.002(3)
C20 0.020(4) 0.018(4) 0.021(4) -0.003(3) 0.004(3) -0.002(3)
C21 0.007(3) 0.018(4) 0.021(4) -0.008(3) 0.006(3) -0.001(3)
C22 0.016(4) 0.014(4) 0.021(4) -0.001(3) 0.001(3) -0.006(3)
C23 0.021(4) 0.024(5) 0.014(4) 0.003(3) 0.001(3) 0.006(4)
C24 0.013(4) 0.045(6) 0.010(4) 0.000(4) -0.001(3) -0.004(4)
C25 0.018(4) 0.034(5) 0.032(5) -0.004(4) -0.005(4) -0.017(4)
C26 0.024(4) 0.023(5) 0.023(5) 0.000(3) -0.004(3) -0.010(3)
C27 0.028(5) 0.044(6) 0.023(5) -0.003(4) 0.003(4) -0.010(4)
C28 0.021(4) 0.026(5) 0.025(5) 0.005(4) 0.001(4) -0.015(4)
C29 0.022(5) 0.035(6) 0.026(5) -0.009(4) 0.008(4) -0.022(4)
C30 0.020(4) 0.013(5) 0.044(6) -0.007(4) -0.002(4) 0.004(4)
C31 0.028(5) 0.023(5) 0.027(5) 0.001(4) 0.007(4) -0.017(4)

loop_
_atom_type_symbol
_atom_type_description
_atom_type_scat_dispersion_real
_atom_type_scat_dispersion_imag
_atom_type_scat_source
C C 0.0033 0.0016 'International Tables Vol C Tables 4.2.6.8 and 6.1.1.4'
H H 0.0000 0.0000 'International Tables Vol C Tables 4.2.6.8 and 6.1.1.4'
N N 0.0061 0.0033 'International Tables Vol C Tables 4.2.6.8 and 6.1.1.4'
O O 0.0106 0.0060 'International Tables Vol C Tables 4.2.6.8 and 6.1.1.4'
P P 0.1023 0.0942 'International Tables Vol C Tables 4.2.6.8 and 6.1.1.4'
S S 0.1246 0.1234 'International Tables Vol C Tables 4.2.6.8 and 6.1.1.4'
W W -0.8490 6.8722 'International Tables Vol C Tables 4.2.6.8 and 6.1.1.4'

loop_
_geom_angle_atom_site_label_1
_geom_angle_atom_site_label_2
_geom_angle_atom_site_label_3
_geom_angle
C27 W P 176.3(3)
C27 W C28 86.4(4)
C27 W C29 91.0(3)
C27 W C30 89.7(4)
C27 W C31 88.6(3)
C28 W P 97.0(2)
C28 W C29 90.6(3)
C29 W P 87.7(2)
C30 W P 86.8(3)
C30 W C28 174.8(4)
C30 W C29 86.1(3)
C31 W P 92.5(2)
C31 W C28 93.3(3)
C31 W C29 176.0(4)
C31 W C30 90.0(4)
C1 S P 75.6(3)
S P W 113.18(10)
N1 P W 118.2(2)
N1 P S 80.2(2)
N1 P C8 106.5(3)
C8 P W 124.6(2)
C8 P S 105.0(2)
C1 N1 P 103.9(4)
C1 N1 C5 123.8(6)
C5 N1 P 129.7(5)
C1 N2 C2 119.2(6)
N1 C1 S 100.3(5)
N2 C1 S 131.4(6)
N2 C1 N1 128.3(7)
N2 C2 H2 109.7
N2 C2 C3 108.4(7)
N2 C2 C4 107.8(7)
C3 C2 H2 109.7
C3 C2 C4 111.5(7)
C4 C2 H2 109.7
C2 C3 H3A 109.5
C2 C3 H3B 109.5
C2 C3 H3C 109.5
H3A C3 H3B 109.5
H3A C3 H3C 109.5
H3B C3 H3C 109.5
C2 C4 H4A 109.5
C2 C4 H4B 109.5
C2 C4 H4C 109.5
H4A C4 H4B 109.5
H4A C4 H4C 109.5
H4B C4 H4C 109.5
N1 C5 H5 107.3
N1 C5 C6 110.4(6)
N1 C5 C7 112.2(6)
C6 C5 H5 107.3
C7 C5 H5 107.3
C7 C5 C6 112.0(6)
C5 C6 H6A 109.5
C5 C6 H6B 109.5
C5 C6 H6C 109.5
H6A C6 H6B 109.5
H6A C6 H6C 109.5
H6B C6 H6C 109.5
C5 C7 H7A 109.5
C5 C7 H7B 109.5
C5 C7 H7C 109.5
H7A C7 H7B 109.5
H7A C7 H7C 109.5
H7B C7 H7C 109.5
C9 C8 P 109.1(5)
C9 C8 C15 112.7(6)
C9 C8 C21 110.0(6)
C15 C8 P 105.2(5)
C21 C8 P 109.8(5)
C21 C8 C15 110.0(6)
C10 C9 C8 123.0(6)
C14 C9 C8 119.3(6)
C14 C9 C10 117.6(7)
C9 C10 H10 119.6
C11 C10 C9 120.8(7)
C11 C10 H10 119.6
C10 C11 H11 119.3
C10 C11 C12 121.4(8)
C12 C11 H11 119.3
C11 C12 H12 120.8
C11 C12 C13 118.4(8)
C13 C12 H12 120.8
C12 C13 H13 119.8
C14 C13 C12 120.4(7)
C14 C13 H13 119.8
C9 C14 H14 119.3
C13 C14 C9 121.3(7)
C13 C14 H14 119.3
C16 C15 C8 122.2(6)
C16 C15 C20 119.3(6)
C20 C15 C8 118.5(7)
C15 C16 H16 119.5
C15 C16 C17 121.0(7)
C17 C16 H16 119.5
C16 C17 H17 120.0
C16 C17 C18 120.1(8)
C18 C17 H17 120.0
C17 C18 H18 120.6
C19 C18 C17 118.7(7)
C19 C18 H18 120.6
C18 C19 H19 119.3
C18 C19 C20 121.5(7)
C20 C19 H19 119.3
C15 C20 H20 120.3
C19 C20 C15 119.5(8)
C19 C20 H20 120.3
C22 C21 C8 122.8(7)
C22 C21 C26 117.4(7)
C26 C21 C8 119.6(6)
C21 C22 H22 119.6
C23 C22 C21 120.8(7)
C23 C22 H22 119.6
C22 C23 H23 119.3
C24 C23 C22 121.4(7)
C24 C23 H23 119.3
C23 C24 H24 120.5
C23 C24 C25 119.0(7)
C25 C24 H24 120.5
C24 C25 H25 119.9
C26 C25 C24 120.3(8)
C26 C25 H25 119.9
C21 C26 H26 119.5
C25 C26 C21 121.0(7)
C25 C26 H26 119.5
O1 C27 W 179.5(9)
O2 C28 W 174.3(8)
O3 C29 W 175.5(8)
O4 C30 W 177.6(7)
O5 C31 W 176.4(7)

loop_
_geom_bond_atom_site_label_1
_geom_bond_atom_site_label_2
_geom_bond_distance
W P 2.506(2)
W C27 2.005(9)
W C28 2.046(10)
W C29 2.058(9)
W C30 2.040(10)
W C31 2.039(9)
S P 2.132(3)
S C1 1.841(7)
P N1 1.707(6)
P C8 1.949(8)
O1 C27 1.157(10)
O2 C28 1.141(10)
O3 C29 1.126(9)
O4 C30 1.145(11)
O5 C31 1.133(9)
N1 C1 1.388(9)
N1 C5 1.497(8)
N2 C1 1.237(10)
N2 C2 1.476(9)
C2 H2 1.0000
C2 C3 1.508(12)
C2 C4 1.530(12)
C3 H3A 0.9800
C3 H3B 0.9800
C3 H3C 0.9800
C4 H4A 0.9800
C4 H4B 0.9800
C4 H4C 0.9800
C5 H5 1.0000
C5 C6 1.521(10)
C5 C7 1.507(11)
C6 H6A 0.9800
C6 H6B 0.9800
C6 H6C 0.9800
C7 H7A 0.9800
C7 H7B 0.9800
C7 H7C 0.9800
C8 C9 1.536(10)
C8 C15 1.544(9)
C8 C21 1.542(9)
C9 C10 1.400(10)
C9 C14 1.387(10)
C10 H10 0.9500
C10 C11 1.360(11)
C11 H11 0.9500
C11 C12 1.379(12)
C12 H12 0.9500
C12 C13 1.390(11)
C13 H13 0.9500
C13 C14 1.372(11)
C14 H14 0.9500
C15 C16 1.382(10)
C15 C20 1.401(10)
C16 H16 0.9500
C16 C17 1.390(10)
C17 H17 0.9500
C17 C18 1.396(11)
C18 H18 0.9500
C18 C19 1.387(11)
C19 H19 0.9500
C19 C20 1.387(10)
C20 H20 0.9500
C21 C22 1.389(10)
C21 C26 1.399(10)
C22 H22 0.9500
C22 C23 1.383(10)
C23 H23 0.9500
C23 C24 1.358(12)
C24 H24 0.9500
C24 C25 1.386(11)
C25 H25 0.9500
C25 C26 1.383(10)
C26 H26 0.9500

loop_
_geom_torsion_atom_site_label_1
_geom_torsion_atom_site_label_2
_geom_torsion_atom_site_label_3
_geom_torsion_atom_site_label_4
_geom_torsion
W P N1 C1 -110.7(4)
W P N1 C5 51.2(7)
W P C8 C9 156.3(3)
W P C8 C15 35.2(5)
W P C8 C21 -83.1(5)
S P N1 C1 0.4(4)
S P N1 C5 162.4(7)
S P C8 C9 23.5(5)
S P C8 C15 -97.6(4)
S P C8 C21 144.2(4)
P W C27 O1 -104(100)
P W C28 O2 -172(7)
P W C29 O3 -109(9)
P W C30 O4 115(22)
P W C31 O5 152(13)
P S C1 N1 0.4(4)
P S C1 N2 -177.8(9)
P N1 C1 S -0.5(5)
P N1 C1 N2 177.8(8)
P N1 C5 C6 127.8(7)
P N1 C5 C7 -106.4(7)
P C8 C9 C10 -109.0(8)
P C8 C9 C14 70.2(7)
P C8 C15 C16 -131.1(7)
P C8 C15 C20 49.4(8)
P C8 C21 C22 33.5(8)
P C8 C21 C26 -150.9(6)
N1 P C8 C9 -60.5(5)
N1 P C8 C15 178.4(4)
N1 P C8 C21 60.2(5)
C1 S P W 116.2(3)
C1 S P N1 -0.3(3)
C1 S P C8 -104.9(3)
C1 N1 C5 C6 -73.4(9)
C1 N1 C5 C7 52.4(9)
C1 N2 C2 C3 -108.5(9)
C1 N2 C2 C4 130.6(8)
C2 N2 C1 S -3.7(12)
C2 N2 C1 N1 178.6(7)
C5 N1 C1 S -163.8(6)
C5 N1 C1 N2 14.4(12)
C8 P N1 C1 103.3(5)
C8 P N1 C5 -94.8(7)
C8 C9 C10 C11 177.2(8)
C8 C9 C14 C13 -178.1(8)
C8 C15 C16 C17 179.7(7)
C8 C15 C20 C19 -179.1(7)
C8 C21 C22 C23 177.9(6)
C8 C21 C26 C25 -176.5(7)
C9 C8 C15 C16 110.2(8)
C9 C8 C15 C20 -69.3(9)
C9 C8 C21 C22 153.5(7)
C9 C8 C21 C26 -30.9(9)
C9 C10 C11 C12 1.6(15)
C10 C9 C14 C13 1.1(12)
C10 C11 C12 C13 -0.3(15)
C11 C12 C13 C14 -0.6(14)
C12 C13 C14 C9 0.2(13)
C14 C9 C10 C11 -2.0(12)
C15 C8 C9 C10 7.4(11)
C15 C8 C9 C14 -173.4(7)
C15 C8 C21 C22 -81.7(8)
C15 C8 C21 C26 93.8(8)
C15 C16 C17 C18 0.3(13)
C16 C15 C20 C19 1.3(12)
C16 C17 C18 C19 -0.2(12)
C17 C18 C19 C20 0.7(12)
C18 C19 C20 C15 -1.3(12)
C20 C15 C16 C17 -0.8(12)
C21 C8 C9 C10 130.6(8)
C21 C8 C9 C14 -50.3(9)
C21 C8 C15 C16 -13.0(10)
C21 C8 C15 C20 167.5(7)
C21 C22 C23 C24 -1.9(11)
C22 C21 C26 C25 -0.7(11)
C22 C23 C24 C25 -0.1(12)
C23 C24 C25 C26 1.6(13)
C24 C25 C26 C21 -1.2(12)
C26 C21 C22 C23 2.2(11)
C27 W P S -27(4)
C27 W P N1 64(4)
C27 W P C8 -156(4)
C27 W C28 O2 6(7)
C27 W C29 O3 67(9)
C27 W C30 O4 -64(22)
C27 W C31 O5 -25(13)
C28 W P S 132.1(2)
C28 W P N1 -136.8(3)
C28 W P C8 2.6(3)
C28 W C27 O1 97(100)
C28 W C29 O3 154(9)
C28 W C30 O4 -24(26)
C28 W C31 O5 -111(13)
C29 W P S 41.7(3)
C29 W P N1 132.8(4)
C29 W P C8 -87.8(4)
C29 W C27 O1 -173(100)
C29 W C28 O2 -85(7)
C29 W C30 O4 27(22)
C29 W C31 O5 60(16)
C30 W P S -44.5(2)
C30 W P N1 46.7(3)
C30 W P C8 -173.9(3)
C30 W C27 O1 -87(100)
C30 W C28 O2 -35(11)
C30 W C29 O3 -22(9)
C30 W C31 O5 65(13)
C31 W P S -134.3(3)
C31 W P N1 -43.2(4)
C31 W P C8 96.3(4)
C31 W C27 O1 3(100)
C31 W C28 O2 95(7)
C31 W C29 O3 -17(13)
C31 W C30 O4 -153(22)
